data_1511155
loop_
_publ_author_name
'Takeuchi, Y.'

_publ_section_title
;
 The crystal structure of vonsenite
;
_journal_name_full 'Mineralogical Journal (Japan)'
_journal_page_first 19
_journal_page_last 26
_journal_volume 2
_journal_year 1956
_chemical_formula_sum 'B Fe2.25 Mg0.75 O5'
_chemical_name_systematic '(Fe0.625 Mg0.375)2 Fe (B O3) O2'
_space_group_IT_number 55
_symmetry_space_group_name_Hall '-P 2 2ab'
_symmetry_space_group_name_H-M 'P b a m'
_cell_angle_alpha 90
_cell_angle_beta 90
_cell_angle_gamma 90
_cell_formula_units_Z 4
_cell_length_a 9.37
_cell_length_b 12.357
_cell_length_c 3.055
_cell_volume 353.723
_citation_journal_id_ASTM MJTOAS
_cod_data_source_file boron0-1_259.cif
_cod_data_source_block B1Fe2.25Mg0.75O5
_cod_original_cell_volume 353.7234
_cod_original_formula_sum 'B1 Fe2.25 Mg0.75 O5'
_cod_database_code 1511155

loop_
_symmetry_equiv_pos_as_xyz
x,y,z
-x,-y,z
x+1/2,-y+1/2,-z
-x+1/2,y+1/2,-z
-x,-y,-z
x,y,-z
-x-1/2,y-1/2,z
x-1/2,-y-1/2,z

loop_
_atom_site_label
_atom_site_type_symbol
_atom_site_fract_x
_atom_site_fract_y
_atom_site_fract_z
_atom_site_occupancy
_atom_site_U_iso_or_equiv
B1 B+3 0.271 0.355 0 1 0.0
Fe4 Fe+3 0.247 0.114 0 1 0.0
Mg2 Mg+2 0.5 0 0 0.375 0.0
O1 O-2 0.16 -0.045 0 1 0.0
Fe1 Fe+2 0 0 0.5 0.625 0.0
Mg1 Mg+2 0 0 0.5 0.375 0.0
Fe2 Fe+2 0.5 0 0 0.625 0.0
O2 O-2 0.114 0.146 0.5 1 0.0
O4 O-2 0.384 0.085 0.5 1 0.0
Mg3 Mg+2 -0.001 0.277 0.5 0.375 0.0
O3 O-2 0.125 0.375 0 1 0.0
Fe3 Fe+2 -0.001 0.277 0.5 0.625 0.0
O5 O-2 0.35 0.26 0 1 0.0
